data_4103003
loop_
_publ_author_name
'Matthew R. Grochowski'
'Ting Li'
'William W. Brennessel'
'William D. Jones'

_publ_contact_author_address 'Department of Chemistry, University of Rochester, Rochester, New York 14627'
_publ_contact_author_email jones@chem.rochester.edu
_publ_contact_author_name 'William D. Jones'
_publ_section_title
;
 Competitive Carbon-Sulfur vs Carbon-Carbon Bond Activation of
 2-Cyanothiophene with [Ni(dippe)H]2
;
_journal_name_full 'Journal of the American Chemical Society'
_journal_page_first 12412
_journal_page_last 12421
_journal_paper_doi 10.1021/ja104158h
_journal_volume 132
_journal_year 2010
_chemical_formula_moiety 'C19 H35 N Ni P2 S'
_chemical_formula_sum 'C19 H35 N Ni P2 S'
_chemical_formula_weight 430.19
_chemical_name_common jonmg11
_chemical_name_systematic
;
 ?
;
_space_group_IT_number 14
_symmetry_cell_setting monoclinic
_symmetry_space_group_name_Hall '-P 2yn'
_symmetry_space_group_name_H-M 'P 1 21/n 1'
_atom_sites_solution_hydrogens geom
_atom_sites_solution_primary direct
_atom_sites_solution_secondary difmap
_audit_creation_method SHELXL-97
_cell_angle_alpha 90.00
_cell_angle_beta 105.735(2)
_cell_angle_gamma 90.00
_cell_formula_units_Z 4
_cell_length_a 10.4699(10)
_cell_length_b 14.4005(14)
_cell_length_c 14.6794(15)
_cell_measurement_reflns_used 3760
_cell_measurement_temperature 100.0(1)
_cell_measurement_theta_max 37.03
_cell_measurement_theta_min 2.57
_cell_volume 2130.3(4)
_computing_cell_refinement 'SAINT (Bruker, 2007)'
_computing_data_collection 'APEX2 (Bruker, 2007)'
_computing_data_reduction 'SAINT (Bruker, 2007)'
_computing_molecular_graphics 'SHELXTL (Sheldrick, 2008)'
_computing_publication_material 'SHELXTL (Sheldrick, 2008)'
_computing_structure_refinement 'SHELXL-97 (Sheldrick, 2008)'
_computing_structure_solution 'SIR97 (Altomare et al., 1999)'
_diffrn_ambient_temperature 100.0(1)
_diffrn_measured_fraction_theta_full 0.994
_diffrn_measured_fraction_theta_max 0.994
_diffrn_measurement_device_type 'Bruker SMART APEX II CCD Platform'
_diffrn_measurement_method 'area detector, \w scans per \f'
_diffrn_radiation_monochromator graphite
_diffrn_radiation_source 'fine-focus sealed tube'
_diffrn_radiation_type MoK\a
_diffrn_radiation_wavelength 0.71073
_diffrn_reflns_av_R_equivalents 0.0560
_diffrn_reflns_av_sigmaI/netI 0.0511
_diffrn_reflns_limit_h_max 17
_diffrn_reflns_limit_h_min -18
_diffrn_reflns_limit_k_max 24
_diffrn_reflns_limit_k_min -24
_diffrn_reflns_limit_l_max 25
_diffrn_reflns_limit_l_min -25
_diffrn_reflns_number 51862
_diffrn_reflns_theta_full 37.78
_diffrn_reflns_theta_max 37.78
_diffrn_reflns_theta_min 2.02
_exptl_absorpt_coefficient_mu 1.161
_exptl_absorpt_correction_T_max 0.8183
_exptl_absorpt_correction_T_min 0.7523
_exptl_absorpt_correction_type multi-scan
_exptl_absorpt_process_details 'SADABS (Sheldrick, 2007)'
_exptl_crystal_colour orange
_exptl_crystal_density_diffrn 1.341
_exptl_crystal_density_method 'not measured'
_exptl_crystal_description block
_exptl_crystal_F_000 920
_exptl_crystal_size_max 0.26
_exptl_crystal_size_mid 0.23
_exptl_crystal_size_min 0.18
_refine_diff_density_max 2.732
_refine_diff_density_min -0.617
_refine_diff_density_rms 0.117
_refine_ls_extinction_method none
_refine_ls_goodness_of_fit_ref 1.051
_refine_ls_hydrogen_treatment constr
_refine_ls_matrix_type full
_refine_ls_number_parameters 241
_refine_ls_number_reflns 11368
_refine_ls_number_restraints 4
_refine_ls_restrained_S_all 1.051
_refine_ls_R_factor_all 0.0830
_refine_ls_R_factor_gt 0.0508
_refine_ls_shift/su_max 0.001
_refine_ls_shift/su_mean 0.000
_refine_ls_structure_factor_coef Fsqd
_refine_ls_weighting_details 'calc w=1/[\s^2^(Fo^2^)+(0.0727P)^2^+0.2035P] where P=(Fo^2^+2Fc^2^)/3'
_refine_ls_weighting_scheme calc
_refine_ls_wR_factor_gt 0.1264
_refine_ls_wR_factor_ref 0.1413
_reflns_number_gt 7800
_reflns_number_total 11368
_reflns_threshold_expression >2sigma(I)
_cod_data_source_file ja104158h_si_001.4.cif
_cod_data_source_block jonmg11_2a
_cod_database_code 4103003

loop_
_symmetry_equiv_pos_as_xyz
'x, y, z'
'-x+1/2, y+1/2, -z+1/2'
'-x, -y, -z'
'x-1/2, -y-1/2, z-1/2'

loop_
_atom_site_label
_atom_site_type_symbol
_atom_site_fract_x
_atom_site_fract_y
_atom_site_fract_z
_atom_site_U_iso_or_equiv
_atom_site_adp_type
_atom_site_occupancy
_atom_site_symmetry_multiplicity
_atom_site_calc_flag
_atom_site_refinement_flags
_atom_site_disorder_assembly
_atom_site_disorder_group
Ni1 Ni 0.61254(2) 0.336748(14) 0.786793(14) 0.01631(6) Uani 1 1 d . A .
S1 S 0.44567(5) 0.39013(4) 0.83045(3) 0.02982(11) Uani 1 1 d . . .
P1 P 0.78603(4) 0.26325(3) 0.76109(3) 0.01760(8) Uani 1 1 d . A .
P2 P 0.65255(4) 0.25662(3) 0.92108(3) 0.01906(9) Uani 1 1 d D . .
N1 N 0.7537(2) 0.43488(13) 0.58388(14) 0.0350(4) Uani 1 1 d . . .
C1 C 0.82724(19) 0.16548(13) 0.84383(13) 0.0243(3) Uani 1 1 d . . .
H1A H 0.7679 0.1124 0.8192 0.029 Uiso 1 1 calc R A .
H1B H 0.9199 0.1455 0.8508 0.029 Uiso 1 1 calc R . .
C2 C 0.81081(19) 0.19546(14) 0.93980(13) 0.0264(4) Uani 1 1 d . A .
H2A H 0.8848 0.2369 0.9720 0.032 Uiso 1 1 calc R . .
H2B H 0.8122 0.1403 0.9803 0.032 Uiso 1 1 calc R . .
C3 C 0.94257(18) 0.33164(13) 0.77891(14) 0.0249(3) Uani 1 1 d . . .
H3A H 0.9506 0.3485 0.7146 0.030 Uiso 1 1 calc R A .
C4 C 0.9342(2) 0.42238(14) 0.83046(15) 0.0293(4) Uani 1 1 d . A .
H4A H 1.0132 0.4600 0.8333 0.044 Uiso 1 1 calc R . .
H4B H 0.9293 0.4088 0.8948 0.044 Uiso 1 1 calc R . .
H4C H 0.8548 0.4567 0.7964 0.044 Uiso 1 1 calc R . .
C5 C 1.0694(2) 0.27917(18) 0.82914(17) 0.0365(5) Uani 1 1 d . A .
H5A H 1.1466 0.3189 0.8328 0.055 Uiso 1 1 calc R . .
H5B H 1.0764 0.2227 0.7936 0.055 Uiso 1 1 calc R . .
H5C H 1.0663 0.2624 0.8932 0.055 Uiso 1 1 calc R . .
C6 C 0.76370(18) 0.20748(12) 0.64456(12) 0.0223(3) Uani 1 1 d . . .
H6A H 0.7687 0.2575 0.5985 0.027 Uiso 1 1 calc R A .
C7 C 0.6256(2) 0.16499(14) 0.61195(15) 0.0306(4) Uani 1 1 d . A .
H7A H 0.6120 0.1390 0.5483 0.046 Uiso 1 1 calc R . .
H7B H 0.5589 0.2130 0.6107 0.046 Uiso 1 1 calc R . .
H7C H 0.6171 0.1155 0.6558 0.046 Uiso 1 1 calc R . .
C8 C 0.8705(2) 0.13605(15) 0.64216(15) 0.0311(4) Uani 1 1 d . A .
H8A H 0.8573 0.1137 0.5772 0.047 Uiso 1 1 calc R . .
H8B H 0.8645 0.0837 0.6835 0.047 Uiso 1 1 calc R . .
H8C H 0.9583 0.1649 0.6643 0.047 Uiso 1 1 calc R . .
C9 C 0.66967(19) 0.32678(14) 1.02879(13) 0.0248(3) Uani 1 1 d . A .
H9A H 0.5789 0.3492 1.0278 0.030 Uiso 1 1 calc R . .
C10 C 0.7555(2) 0.41300(15) 1.02805(15) 0.0319(4) Uani 1 1 d . . .
H10A H 0.7497 0.4548 1.0795 0.048 Uiso 1 1 calc R A .
H10B H 0.7235 0.4452 0.9673 0.048 Uiso 1 1 calc R . .
H10C H 0.8479 0.3941 1.0369 0.048 Uiso 1 1 calc R . .
C11 C 0.7222(3) 0.27198(19) 1.12034(15) 0.0392(5) Uani 1 1 d . . .
H11A H 0.7261 0.3126 1.1746 0.059 Uiso 1 1 calc R A .
H11B H 0.8113 0.2486 1.1238 0.059 Uiso 1 1 calc R . .
H11C H 0.6629 0.2196 1.1214 0.059 Uiso 1 1 calc R . .
C12 C 0.5396(3) 0.1591(2) 0.9289(3) 0.0275(7) Uani 0.722(5) 1 d PD A 1
H12A H 0.5895 0.1178 0.9812 0.033 Uiso 0.722(5) 1 calc PR A 1
C13 C 0.5044(4) 0.0999(3) 0.8381(3) 0.0304(7) Uani 0.722(5) 1 d PD A 1
H13A H 0.4360 0.0545 0.8413 0.046 Uiso 0.722(5) 1 calc PR A 1
H13B H 0.5838 0.0672 0.8321 0.046 Uiso 0.722(5) 1 calc PR A 1
H13C H 0.4709 0.1403 0.7830 0.046 Uiso 0.722(5) 1 calc PR A 1
C14 C 0.4169(4) 0.1904(2) 0.9548(3) 0.0442(9) Uani 0.722(5) 1 d PD A 1
H14A H 0.3695 0.1361 0.9693 0.066 Uiso 0.722(5) 1 calc PR A 1
H14B H 0.3591 0.2245 0.9016 0.066 Uiso 0.722(5) 1 calc PR A 1
H14C H 0.4422 0.2310 1.0104 0.066 Uiso 0.722(5) 1 calc PR A 1
C12' C 0.5129(8) 0.1785(6) 0.9259(9) 0.0275(7) Uani 0.278(5) 1 d PD A 5
H12B H 0.4358 0.2181 0.9289 0.033 Uiso 0.278(5) 1 calc PR A 5
C13' C 0.4731(11) 0.1227(8) 0.8330(8) 0.0304(7) Uani 0.278(5) 1 d PD A 5
H13D H 0.4647 0.0569 0.8473 0.046 Uiso 0.278(5) 1 calc PR A 5
H13E H 0.5413 0.1300 0.7991 0.046 Uiso 0.278(5) 1 calc PR A 5
H13F H 0.3880 0.1456 0.7934 0.046 Uiso 0.278(5) 1 calc PR A 5
C14' C 0.5344(9) 0.1078(6) 1.0036(5) 0.042(2) Uani 0.278(5) 1 d PD A 5
H14D H 0.5167 0.0425 0.9946 0.063 Uiso 0.278(5) 1 d PR A 5
H14E H 0.4918 0.1082 1.0539 0.063 Uiso 0.278(5) 1 d PR A 5
H14F H 0.6177 0.0942 1.0484 0.063 Uiso 0.278(5) 1 d PR A 5
C15 C 0.67404(19) 0.42213(13) 0.62390(13) 0.0246(3) Uani 1 1 d . A .
C16 C 0.57706(18) 0.41131(12) 0.67300(12) 0.0208(3) Uani 1 1 d . . .
C17 C 0.46662(18) 0.46442(12) 0.63103(13) 0.0230(3) Uani 1 1 d . A .
H17A H 0.4675 0.4928 0.5728 0.028 Uiso 1 1 calc R . .
C18 C 0.35260(19) 0.48249(14) 0.66233(14) 0.0287(4) Uani 1 1 d . . .
H18A H 0.2817 0.5158 0.6212 0.034 Uiso 1 1 calc R A .
C19 C 0.33838(19) 0.45531(15) 0.74700(15) 0.0301(4) Uani 1 1 d . A .
H19A H 0.2596 0.4747 0.7617 0.036 Uiso 1 1 calc R . .

loop_
_atom_site_aniso_label
_atom_site_aniso_U_11
_atom_site_aniso_U_22
_atom_site_aniso_U_33
_atom_site_aniso_U_23
_atom_site_aniso_U_13
_atom_site_aniso_U_12
Ni1 0.01568(9) 0.01658(9) 0.01570(9) 0.00229(7) 0.00263(7) 0.00099(7)
S1 0.0245(2) 0.0417(3) 0.0249(2) 0.00788(19) 0.00942(17) 0.01087(19)
P1 0.01776(17) 0.01590(17) 0.01830(18) -0.00048(14) 0.00346(14) -0.00031(13)
P2 0.01806(18) 0.02101(19) 0.01729(18) 0.00295(14) 0.00337(14) -0.00070(14)
N1 0.0396(10) 0.0320(9) 0.0378(10) 0.0099(7) 0.0182(8) 0.0075(7)
C1 0.0272(8) 0.0224(8) 0.0215(7) 0.0032(6) 0.0036(6) 0.0066(6)
C2 0.0279(8) 0.0291(9) 0.0193(7) 0.0057(6) 0.0016(6) 0.0087(7)
C3 0.0201(7) 0.0297(9) 0.0251(8) -0.0036(7) 0.0066(6) -0.0040(6)
C4 0.0272(9) 0.0264(9) 0.0336(10) -0.0047(7) 0.0070(7) -0.0080(7)
C5 0.0191(8) 0.0481(13) 0.0402(11) -0.0127(10) 0.0045(8) 0.0010(8)
C6 0.0276(8) 0.0188(7) 0.0202(7) -0.0014(6) 0.0060(6) -0.0001(6)
C7 0.0322(10) 0.0292(9) 0.0259(9) -0.0044(7) 0.0005(7) -0.0035(7)
C8 0.0327(10) 0.0293(9) 0.0318(10) -0.0076(8) 0.0097(8) 0.0031(8)
C9 0.0232(8) 0.0333(9) 0.0179(7) 0.0000(6) 0.0056(6) 0.0005(7)
C10 0.0356(10) 0.0325(10) 0.0269(9) -0.0077(8) 0.0072(8) -0.0038(8)
C11 0.0477(13) 0.0495(13) 0.0190(8) 0.0055(9) 0.0066(8) 0.0016(11)
C12 0.0324(15) 0.0218(14) 0.0307(11) 0.0019(12) 0.0129(13) -0.0036(12)
C13 0.0267(18) 0.0272(19) 0.0406(13) -0.0110(14) 0.0145(14) -0.0071(11)
C14 0.0458(18) 0.0414(17) 0.059(2) -0.0161(16) 0.0368(17) -0.0196(14)
C12' 0.0324(15) 0.0218(14) 0.0307(11) 0.0019(12) 0.0129(13) -0.0036(12)
C13' 0.0267(18) 0.0272(19) 0.0406(13) -0.0110(14) 0.0145(14) -0.0071(11)
C14' 0.049(5) 0.052(5) 0.024(3) 0.014(3) 0.008(3) -0.019(4)
C15 0.0283(8) 0.0208(7) 0.0247(8) 0.0034(6) 0.0071(7) 0.0045(6)
C16 0.0253(7) 0.0159(6) 0.0185(7) 0.0015(5) 0.0014(6) -0.0013(5)
C17 0.0252(8) 0.0202(7) 0.0200(7) 0.0012(6) 0.0003(6) 0.0030(6)
C18 0.0256(8) 0.0294(9) 0.0278(9) 0.0029(7) 0.0016(7) 0.0090(7)
C19 0.0233(8) 0.0359(10) 0.0299(9) 0.0029(8) 0.0055(7) 0.0112(7)

loop_
_atom_type_symbol
_atom_type_description
_atom_type_scat_dispersion_real
_atom_type_scat_dispersion_imag
_atom_type_scat_source
C C 0.0033 0.0016 'International Tables Vol C Tables 4.2.6.8 and 6.1.1.4'
H H 0.0000 0.0000 'International Tables Vol C Tables 4.2.6.8 and 6.1.1.4'
N N 0.0061 0.0033 'International Tables Vol C Tables 4.2.6.8 and 6.1.1.4'
P P 0.1023 0.0942 'International Tables Vol C Tables 4.2.6.8 and 6.1.1.4'
S S 0.1246 0.1234 'International Tables Vol C Tables 4.2.6.8 and 6.1.1.4'
Ni Ni 0.3393 1.1124 'International Tables Vol C Tables 4.2.6.8 and 6.1.1.4'

loop_
_geom_angle_atom_site_label_1
_geom_angle_atom_site_label_2
_geom_angle_atom_site_label_3
_geom_angle
C16 Ni1 S1 94.44(6)
C16 Ni1 P1 95.29(6)
S1 Ni1 P1 170.04(2)
C16 Ni1 P2 177.51(5)
S1 Ni1 P2 83.955(19)
P1 Ni1 P2 86.398(18)
C19 S1 Ni1 114.33(7)
C1 P1 C6 103.16(8)
C1 P1 C3 105.79(9)
C6 P1 C3 104.17(8)
C1 P1 Ni1 108.05(6)
C6 P1 Ni1 117.43(6)
C3 P1 Ni1 116.85(6)
C2 P2 C9 105.16(9)
C2 P2 C12 101.11(13)
C9 P2 C12 106.06(14)
C2 P2 C12' 113.1(3)
C9 P2 C12' 101.2(4)
C2 P2 Ni1 109.15(6)
C9 P2 Ni1 115.28(6)
C12 P2 Ni1 118.44(13)
C12' P2 Ni1 112.7(4)
C2 C1 P1 109.21(12)
C2 C1 H1A 109.8
P1 C1 H1A 109.8
C2 C1 H1B 109.8
P1 C1 H1B 109.8
H1A C1 H1B 108.3
C1 C2 P2 108.75(12)
C1 C2 H2A 109.9
P2 C2 H2A 109.9
C1 C2 H2B 109.9
P2 C2 H2B 109.9
H2A C2 H2B 108.3
C4 C3 C5 110.05(16)
C4 C3 P1 110.80(13)
C5 C3 P1 114.85(14)
C4 C3 H3A 106.9
C5 C3 H3A 106.9
P1 C3 H3A 106.9
C3 C4 H4A 109.5
C3 C4 H4B 109.5
H4A C4 H4B 109.5
C3 C4 H4C 109.5
H4A C4 H4C 109.5
H4B C4 H4C 109.5
C3 C5 H5A 109.5
C3 C5 H5B 109.5
H5A C5 H5B 109.5
C3 C5 H5C 109.5
H5A C5 H5C 109.5
H5B C5 H5C 109.5
C7 C6 C8 111.14(16)
C7 C6 P1 109.70(13)
C8 C6 P1 113.89(13)
C7 C6 H6A 107.3
C8 C6 H6A 107.3
P1 C6 H6A 107.3
C6 C7 H7A 109.5
C6 C7 H7B 109.5
H7A C7 H7B 109.5
C6 C7 H7C 109.5
H7A C7 H7C 109.5
H7B C7 H7C 109.5
C6 C8 H8A 109.5
C6 C8 H8B 109.5
H8A C8 H8B 109.5
C6 C8 H8C 109.5
H8A C8 H8C 109.5
H8B C8 H8C 109.5
C11 C9 C10 110.66(17)
C11 C9 P2 113.56(15)
C10 C9 P2 111.00(13)
C11 C9 H9A 107.1
C10 C9 H9A 107.1
P2 C9 H9A 107.1
C9 C10 H10A 109.5
C9 C10 H10B 109.5
H10A C10 H10B 109.5
C9 C10 H10C 109.5
H10A C10 H10C 109.5
H10B C10 H10C 109.5
C9 C11 H11A 109.5
C9 C11 H11B 109.5
H11A C11 H11B 109.5
C9 C11 H11C 109.5
H11A C11 H11C 109.5
H11B C11 H11C 109.5
C14 C12 C13 111.4(3)
C14 C12 P2 113.0(2)
C13 C12 P2 111.8(2)
C14 C12 H12A 106.7
C13 C12 H12A 106.7
P2 C12 H12A 106.7
C14' C12' C13' 105.5(8)
C14' C12' P2 118.8(7)
C13' C12' P2 108.0(7)
C14' C12' H12B 108.0
C13' C12' H12B 108.0
P2 C12' H12B 108.0
C12' C13' H13D 109.5
C12' C13' H13E 109.5
H13D C13' H13E 109.5
C12' C13' H13F 109.5
H13D C13' H13F 109.5
H13E C13' H13F 109.5
C12' C14' H14D 125.2
C12' C14' H14E 125.1
H14D C14' H14E 90.0
C12' C14' H14F 125.5
H14D C14' H14F 90.0
H14E C14' H14F 90.0
N1 C15 C16 177.2(2)
C17 C16 C15 110.08(16)
C17 C16 Ni1 129.23(14)
C15 C16 Ni1 120.56(13)
C16 C17 C18 129.34(17)
C16 C17 H17A 115.3
C18 C17 H17A 115.3
C19 C18 C17 124.01(17)
C19 C18 H18A 118.0
C17 C18 H18A 118.0
C18 C19 S1 127.35(16)
C18 C19 H19A 116.3
S1 C19 H19A 116.3

loop_
_geom_bond_atom_site_label_1
_geom_bond_atom_site_label_2
_geom_bond_distance
Ni1 C16 1.9351(17)
Ni1 S1 2.1590(5)
Ni1 P1 2.2211(5)
Ni1 P2 2.2238(5)
S1 C19 1.702(2)
P1 C1 1.8329(18)
P1 C6 1.8463(18)
P1 C3 1.8687(18)
P2 C2 1.8302(19)
P2 C9 1.8437(19)
P2 C12 1.859(2)
P2 C12' 1.861(4)
N1 C15 1.158(3)
C1 C2 1.527(3)
C1 H1A 0.9900
C1 H1B 0.9900
C2 H2A 0.9900
C2 H2B 0.9900
C3 C4 1.524(3)
C3 C5 1.532(3)
C3 H3A 1.0000
C4 H4A 0.9800
C4 H4B 0.9800
C4 H4C 0.9800
C5 H5A 0.9800
C5 H5B 0.9800
C5 H5C 0.9800
C6 C7 1.522(3)
C6 C8 1.527(3)
C6 H6A 1.0000
C7 H7A 0.9800
C7 H7B 0.9800
C7 H7C 0.9800
C8 H8A 0.9800
C8 H8B 0.9800
C8 H8C 0.9800
C9 C11 1.527(3)
C9 C10 1.534(3)
C9 H9A 1.0000
C10 H10A 0.9800
C10 H10B 0.9800
C10 H10C 0.9800
C11 H11A 0.9800
C11 H11B 0.9800
C11 H11C 0.9800
C12 C14 1.504(5)
C12 C13 1.540(5)
C12 H12A 1.0000
C13 H13A 0.9800
C13 H13B 0.9800
C13 H13C 0.9800
C14 H14A 0.9800
C14 H14B 0.9800
C14 H14C 0.9800
C12' C14' 1.501(11)
C12' C13' 1.540(12)
C12' H12B 1.0000
C13' H13D 0.9800
C13' H13E 0.9800
C13' H13F 0.9800
C14' H14D 0.9599
C14' H14E 0.9600
C14' H14F 0.9600
C15 C16 1.404(3)
C16 C17 1.384(2)
C17 C18 1.415(3)
C17 H17A 0.9500
C18 C19 1.349(3)
C18 H18A 0.9500
C19 H19A 0.9500

loop_
_geom_torsion_atom_site_label_1
_geom_torsion_atom_site_label_2
_geom_torsion_atom_site_label_3
_geom_torsion_atom_site_label_4
_geom_torsion
C16 Ni1 S1 C19 10.31(10)
P1 Ni1 S1 C19 -157.24(13)
P2 Ni1 S1 C19 -171.60(9)
C16 Ni1 P1 C1 -167.78(8)
S1 Ni1 P1 C1 -0.24(15)
P2 Ni1 P1 C1 14.06(7)
C16 Ni1 P1 C6 -51.73(8)
S1 Ni1 P1 C6 115.80(14)
P2 Ni1 P1 C6 130.11(7)
C16 Ni1 P1 C3 73.16(9)
S1 Ni1 P1 C3 -119.31(14)
P2 Ni1 P1 C3 -105.00(7)
C16 Ni1 P2 C2 -123.9(13)
S1 Ni1 P2 C2 -173.76(8)
P1 Ni1 P2 C2 8.70(7)
C16 Ni1 P2 C9 -5.9(13)
S1 Ni1 P2 C9 -55.72(7)
P1 Ni1 P2 C9 126.74(7)
C16 Ni1 P2 C12 121.3(13)
S1 Ni1 P2 C12 71.41(13)
P1 Ni1 P2 C12 -106.12(13)
C16 Ni1 P2 C12' 109.6(13)
S1 Ni1 P2 C12' 59.7(4)
P1 Ni1 P2 C12' -117.8(4)
C6 P1 C1 C2 -164.28(13)
C3 P1 C1 C2 86.61(15)
Ni1 P1 C1 C2 -39.26(15)
P1 C1 C2 P2 46.49(17)
C9 P2 C2 C1 -158.94(14)
C12 P2 C2 C1 90.85(19)
C12' P2 C2 C1 91.6(4)
Ni1 P2 C2 C1 -34.72(15)
C1 P1 C3 C4 -107.32(15)
C6 P1 C3 C4 144.29(14)
Ni1 P1 C3 C4 12.96(16)
C1 P1 C3 C5 18.13(17)
C6 P1 C3 C5 -90.26(16)
Ni1 P1 C3 C5 138.41(13)
C1 P1 C6 C7 80.94(14)
C3 P1 C6 C7 -168.73(13)
Ni1 P1 C6 C7 -37.74(15)
C1 P1 C6 C8 -44.34(16)
C3 P1 C6 C8 65.98(16)
Ni1 P1 C6 C8 -163.03(12)
C2 P2 C9 C11 -48.97(17)
C12 P2 C9 C11 57.6(2)
C12' P2 C9 C11 68.9(4)
Ni1 P2 C9 C11 -169.22(13)
C2 P2 C9 C10 76.45(15)
C12 P2 C9 C10 -176.95(17)
C12' P2 C9 C10 -165.7(4)
Ni1 P2 C9 C10 -43.80(15)
C2 P2 C12 C14 157.0(3)
C9 P2 C12 C14 47.4(3)
Ni1 P2 C12 C14 -83.9(3)
C2 P2 C12 C13 -76.4(2)
C9 P2 C12 C13 174.1(2)
Ni1 P2 C12 C13 42.7(2)
C2 P2 C12' C14' 44.8(10)
C9 P2 C12' C14' -67.2(8)
Ni1 P2 C12' C14' 169.1(7)
C2 P2 C12' C13' -75.3(7)
C9 P2 C12' C13' 172.8(6)
Ni1 P2 C12' C13' 49.1(7)
N1 C15 C16 C17 54(4)
N1 C15 C16 Ni1 -122(4)
S1 Ni1 C16 C17 -10.51(16)
P1 Ni1 C16 C17 167.35(16)
P2 Ni1 C16 C17 -60.2(13)
S1 Ni1 C16 C15 165.06(14)
P1 Ni1 C16 C15 -17.08(15)
P2 Ni1 C16 C15 115.4(12)
C15 C16 C17 C18 -172.36(19)
Ni1 C16 C17 C18 3.6(3)
C16 C17 C18 C19 6.2(3)
C17 C18 C19 S1 -3.7(3)
Ni1 S1 C19 C18 -5.9(2)
